data_2202834
loop_
_publ_author_name
'He, Hong-Yin'
'Zhu, Long-Guan'

_publ_section_title
;
 <i>trans</i>-Bis(3-aminopyridine)diaquabis(4-cyanobenzoato)cobalt(II)
 dihydrate
;
_journal_issue 12
_journal_name_full 'Acta Crystallographica Section E'
_journal_page_first m1192
_journal_page_last m1193
_journal_paper_doi 10.1107/S1600536803026709
_journal_volume 59
_journal_year 2003
_chemical_formula_iupac '[Co (C8 H4 N O2)2 (C5 H6 N2)2 (H2 O)2], 2H2 O'
_chemical_formula_moiety 'C26 H24 Co N6 O6, 2(H2 O)'
_chemical_formula_sum 'C26 H28 Co N6 O8'
_chemical_formula_weight 611.47
_chemical_name_systematic ?
_space_group_IT_number 2
_symmetry_cell_setting triclinic
_symmetry_space_group_name_Hall '-P 1'
_symmetry_space_group_name_H-M 'P -1'
_atom_sites_solution_hydrogens geom
_atom_sites_solution_primary direct
_atom_sites_solution_secondary difmap
_audit_creation_method SHELXL-97
_cell_angle_alpha 82.309(3)
_cell_angle_beta 76.268(3)
_cell_angle_gamma 72.365(2)
_cell_formula_units_Z 1
_cell_length_a 7.2359(11)
_cell_length_b 7.7367(11)
_cell_length_c 13.2036(19)
_cell_measurement_reflns_used 1267
_cell_measurement_temperature 293(2)
_cell_measurement_theta_max 52.120
_cell_measurement_theta_min 5.538
_cell_volume 682.76(17)
_computing_cell_refinement SMART
_computing_data_collection 'SMART (Bruker, 1997)'
_computing_data_reduction 'SHELXTL (Bruker, 1997)'
_computing_molecular_graphics 'Ortep-3 for Windows (Farrugia, 1997)'
_computing_publication_material 'WinGX (Farrugia, 1999)'
_computing_structure_refinement 'SHELXL97 (Sheldrick, 1997)'
_computing_structure_solution 'SHELXS97 (Sheldrick, 1997)'
_diffrn_ambient_temperature 293(2)
_diffrn_measured_fraction_theta_full 0.976
_diffrn_measured_fraction_theta_max 0.976
_diffrn_measurement_device_type 'CCD area detector'
_diffrn_measurement_method '\f and \w scans'
_diffrn_radiation_monochromator graphite
_diffrn_radiation_source 'fine-focus sealed tube'
_diffrn_radiation_type MoK\a
_diffrn_radiation_wavelength 0.71073
_diffrn_reflns_av_R_equivalents 0.0359
_diffrn_reflns_av_sigmaI/netI 0.0692
_diffrn_reflns_limit_h_max 9
_diffrn_reflns_limit_h_min -9
_diffrn_reflns_limit_k_max 9
_diffrn_reflns_limit_k_min -9
_diffrn_reflns_limit_l_max 8
_diffrn_reflns_limit_l_min -16
_diffrn_reflns_number 3999
_diffrn_reflns_theta_full 26.75
_diffrn_reflns_theta_max 26.75
_diffrn_reflns_theta_min 1.59
_diffrn_standards_decay_% 0
_diffrn_standards_interval_count 0
_diffrn_standards_interval_time 0
_diffrn_standards_number 0
_exptl_absorpt_coefficient_mu 0.689
_exptl_absorpt_correction_T_max 0.960
_exptl_absorpt_correction_T_min 0.805
_exptl_absorpt_correction_type multi-scan
_exptl_absorpt_process_details '(SADABS; Sheldrick, 1997) '
_exptl_crystal_colour purple
_exptl_crystal_density_diffrn 1.487
_exptl_crystal_density_method 'not measured'
_exptl_crystal_description plate
_exptl_crystal_F_000 317
_exptl_crystal_size_max 0.302
_exptl_crystal_size_mid 0.146
_exptl_crystal_size_min 0.071
_refine_diff_density_max 0.459
_refine_diff_density_min -0.277
_refine_ls_extinction_method none
_refine_ls_goodness_of_fit_ref 0.940
_refine_ls_hydrogen_treatment refall
_refine_ls_matrix_type full
_refine_ls_number_parameters 243
_refine_ls_number_reflns 2824
_refine_ls_number_restraints 0
_refine_ls_restrained_S_all 0.940
_refine_ls_R_factor_all 0.0501
_refine_ls_R_factor_gt 0.0414
_refine_ls_shift/su_max 0.000
_refine_ls_shift/su_mean 0.000
_refine_ls_structure_factor_coef Fsqd
_refine_ls_weighting_details 'calc w=1/[\s^2^(Fo^2^)+(0.0241P)^2^] where P=(Fo^2^+2Fc^2^)/3'
_refine_ls_weighting_scheme calc
_refine_ls_wR_factor_gt 0.0754
_refine_ls_wR_factor_ref 0.0784
_reflns_number_gt 2360
_reflns_number_total 2824
_reflns_threshold_expression I>2\s(I)
_cod_data_source_file ob6324.cif
_cod_data_source_block I
_cod_depositor_comments
;
The following automatic conversions were performed:
'_symmetry_cell_setting' value 'Triclinic' changed to 'triclinic'
according to '/home/saulius/struct/CIF-dictionaries/cif_core.dic'
dictionary named 'cif_core.dic' version 2.4.1 from 2010-06-29.

Automatic conversion script
Id: cif_fix_enum 1527 2010-12-29 10:47:43Z saulius 

The following automatic conversions were performed:

'_symmetry_cell_setting' value 'Triclinic' changed to 'triclinic'
according to /home/saulius/struct/CIF-dictionaries/cif_core.dic
dictionary named 'cif_core.dic' version 2.4.1 from 2010-06-29.

Automatic conversion script
Id: cif_fix_values 1715 2011-07-08 13:25:40Z adriana 
;
_cod_database_code 2202834
_cod_database_fobs_code 2202834

loop_
_symmetry_equiv_pos_as_xyz
'x, y, z'
'-x, -y, -z'

loop_
_atom_site_label
_atom_site_fract_x
_atom_site_fract_y
_atom_site_fract_z
_atom_site_U_iso_or_equiv
_atom_site_adp_type
_atom_site_calc_flag
_atom_site_refinement_flags
_atom_site_occupancy
_atom_site_disorder_assembly
_atom_site_disorder_group
_atom_site_type_symbol
Co 0.0000 0.5000 1.0000 0.02490(14) Uani d S 1 . . Co
O1 0.1745(2) 0.5646(2) 0.85928(11) 0.0328(4) Uani d . 1 . . O
O2 -0.0370(2) 0.6649(2) 0.75114(13) 0.0419(4) Uani d . 1 . . O
O3 0.2375(2) 0.4694(2) 1.07516(14) 0.0321(4) Uani d . 1 . . O
O4 0.7688(4) 0.0495(4) 0.70500(19) 0.0665(7) Uani d . 1 . . O
N1 0.1228(3) 0.2187(2) 0.96200(15) 0.0293(4) Uani d . 1 . . N
N2 0.3739(3) -0.2206(3) 1.0805(2) 0.0369(5) Uani d . 1 . . N
N3 0.9115(4) 0.7672(3) 0.39387(19) 0.0672(8) Uani d . 1 . . N
C1 0.1328(4) 0.6222(3) 0.77109(18) 0.0318(6) Uani d . 1 . . C
C2 0.3039(3) 0.6424(3) 0.68369(17) 0.0297(5) Uani d . 1 . . C
C3 0.4965(4) 0.5757(3) 0.69851(19) 0.0360(6) Uani d . 1 . . C
C4 0.6531(4) 0.6045(4) 0.6227(2) 0.0400(6) Uani d . 1 . . C
C5 0.6176(4) 0.7001(3) 0.52967(18) 0.0362(6) Uani d . 1 . . C
C6 0.4270(4) 0.7622(4) 0.5123(2) 0.0431(7) Uani d . 1 . . C
C7 0.2716(4) 0.7323(3) 0.58881(19) 0.0383(6) Uani d . 1 . . C
C8 0.7810(4) 0.7372(4) 0.4527(2) 0.0468(7) Uani d . 1 . . C
C9 0.1934(3) 0.0872(3) 1.03063(19) 0.0294(5) Uani d . 1 . . C
C10 0.3080(3) -0.0854(3) 1.00416(18) 0.0292(5) Uani d . 1 . . C
C11 0.3508(4) -0.1229(3) 0.9006(2) 0.0378(6) Uani d . 1 . . C
C12 0.2763(4) 0.0102(3) 0.8296(2) 0.0395(6) Uani d . 1 . . C
C13 0.1632(4) 0.1772(3) 0.8620(2) 0.0351(6) Uani d . 1 . . C
H1 0.518(3) 0.509(3) 0.7603(16) 0.027(6) Uiso d . 1 . . H
H2 0.783(3) 0.561(3) 0.6326(17) 0.038(7) Uiso d . 1 . . H
H3 0.403(3) 0.822(3) 0.4502(19) 0.047(8) Uiso d . 1 . . H
H4 0.144(3) 0.778(3) 0.5788(15) 0.025(6) Uiso d . 1 . . H
H5 0.162(3) 0.118(3) 1.0999(16) 0.027(6) Uiso d . 1 . . H
H6 0.433(3) -0.243(3) 0.8822(16) 0.037(6) Uiso d . 1 . . H
H7 0.300(3) -0.012(3) 0.7578(17) 0.033(6) Uiso d . 1 . . H
H8 0.112(3) 0.275(3) 0.8123(16) 0.030(6) Uiso d . 1 . . H
H9 0.360(4) -0.188(3) 1.143(2) 0.047(9) Uiso d . 1 . . H
H10 0.492(4) -0.285(3) 1.0577(18) 0.041(8) Uiso d . 1 . . H
H11 0.188(4) 0.426(4) 1.138(2) 0.074(11) Uiso d . 1 . . H
H12 0.263(4) 0.561(4) 1.0836(19) 0.047(9) Uiso d . 1 . . H
H13 0.860(5) 0.090(4) 0.675(3) 0.085(14) Uiso d . 1 . . H
H14 0.823(6) -0.056(5) 0.708(3) 0.122(19) Uiso d . 1 . . H

loop_
_atom_site_aniso_label
_atom_site_aniso_U_11
_atom_site_aniso_U_22
_atom_site_aniso_U_33
_atom_site_aniso_U_12
_atom_site_aniso_U_13
_atom_site_aniso_U_23
Co 0.0253(2) 0.0219(2) 0.0274(3) -0.00679(18) -0.00673(19) 0.00115(18)
O1 0.0371(9) 0.0371(9) 0.0261(9) -0.0152(7) -0.0065(7) 0.0022(7)
O2 0.0371(10) 0.0527(11) 0.0390(10) -0.0188(8) -0.0116(8) 0.0071(8)
O3 0.0334(10) 0.0292(10) 0.0373(11) -0.0127(8) -0.0123(8) 0.0033(8)
O4 0.0606(16) 0.0679(18) 0.0645(16) -0.0178(14) -0.0118(12) 0.0151(13)
N1 0.0318(11) 0.0242(10) 0.0324(11) -0.0075(8) -0.0082(9) -0.0018(8)
N2 0.0340(13) 0.0283(12) 0.0474(16) -0.0074(10) -0.0115(12) 0.0028(11)
N3 0.0548(17) 0.0765(18) 0.0573(17) -0.0192(14) 0.0048(13) 0.0118(14)
C1 0.0395(15) 0.0264(12) 0.0316(14) -0.0126(11) -0.0065(11) -0.0027(10)
C2 0.0381(14) 0.0277(12) 0.0256(13) -0.0121(10) -0.0071(11) -0.0019(10)
C3 0.0421(15) 0.0393(14) 0.0250(14) -0.0091(12) -0.0094(12) 0.0023(11)
C4 0.0325(15) 0.0481(16) 0.0370(16) -0.0066(12) -0.0079(12) -0.0043(12)
C5 0.0374(14) 0.0389(14) 0.0307(14) -0.0123(11) -0.0008(11) -0.0037(11)
C6 0.0492(17) 0.0491(17) 0.0269(15) -0.0123(13) -0.0083(13) 0.0090(12)
C7 0.0348(15) 0.0455(16) 0.0342(15) -0.0099(12) -0.0107(12) 0.0018(12)
C8 0.0450(17) 0.0514(17) 0.0374(16) -0.0109(14) -0.0032(13) 0.0037(13)
C9 0.0285(13) 0.0301(13) 0.0312(14) -0.0115(10) -0.0057(11) -0.0011(11)
C10 0.0258(12) 0.0249(12) 0.0398(15) -0.0102(10) -0.0107(11) 0.0017(10)
C11 0.0369(15) 0.0269(13) 0.0488(17) -0.0048(11) -0.0087(12) -0.0098(12)
C12 0.0514(17) 0.0354(14) 0.0318(16) -0.0101(12) -0.0079(13) -0.0087(12)
C13 0.0413(15) 0.0289(13) 0.0373(15) -0.0110(11) -0.0136(12) 0.0024(11)

loop_
_atom_type_symbol
_atom_type_description
_atom_type_scat_dispersion_real
_atom_type_scat_dispersion_imag
_atom_type_scat_source
C C 0.0033 0.0016 'International Tables Vol C Tables 4.2.6.8 and 6.1.1.4'
H H 0.0000 0.0000 'International Tables Vol C Tables 4.2.6.8 and 6.1.1.4'
N N 0.0061 0.0033 'International Tables Vol C Tables 4.2.6.8 and 6.1.1.4'
O O 0.0106 0.0060 'International Tables Vol C Tables 4.2.6.8 and 6.1.1.4'
Co Co 0.3494 0.9721 'International Tables Vol C Tables 4.2.6.8 and 6.1.1.4'

loop_
_geom_angle_atom_site_label_1
_geom_angle_atom_site_label_2
_geom_angle_atom_site_label_3
_geom_angle_site_symmetry_1
_geom_angle_site_symmetry_3
_geom_angle
_geom_angle_publ_flag
O1 Co O1 . 2_567 180.0 ?
O1 Co O3 . . 89.44(7) yes
O1 Co O3 2_567 . 90.56(7) ?
O1 Co O3 . 2_567 90.56(7) ?
O1 Co O3 2_567 2_567 89.44(7) ?
O3 Co O3 . 2_567 180.0 ?
O1 Co N1 . . 87.02(6) yes
O1 Co N1 2_567 . 92.98(6) ?
O3 Co N1 . . 89.01(7) yes
O3 Co N1 2_567 . 90.99(7) ?
O1 Co N1 . 2_567 92.98(6) ?
O1 Co N1 2_567 2_567 87.02(6) ?
O3 Co N1 . 2_567 90.99(7) ?
O3 Co N1 2_567 2_567 89.01(7) ?
N1 Co N1 . 2_567 180.00(10) ?
C1 O1 Co . . 131.16(15) ?
Co O3 H11 . . 99.5(19) ?
Co O3 H12 . . 117.5(18) ?
H11 O3 H12 . . 107(2) ?
H13 O4 H14 . . 101(3) ?
C9 N1 C13 . . 117.1(2) ?
C9 N1 Co . . 122.22(16) ?
C13 N1 Co . . 119.57(15) ?
C10 N2 H9 . . 118.0(17) ?
C10 N2 H10 . . 110.7(16) ?
H9 N2 H10 . . 112(2) ?
O2 C1 O1 . . 125.5(2) ?
O2 C1 C2 . . 118.3(2) ?
O1 C1 C2 . . 116.2(2) ?
C3 C2 C7 . . 118.8(2) ?
C3 C2 C1 . . 120.2(2) ?
C7 C2 C1 . . 121.0(2) ?
C4 C3 C2 . . 121.1(2) ?
C4 C3 H1 . . 120.5(13) ?
C2 C3 H1 . . 118.4(13) ?
C3 C4 C5 . . 119.5(2) ?
C3 C4 H2 . . 121.4(14) ?
C5 C4 H2 . . 119.1(14) ?
C6 C5 C4 . . 120.2(2) ?
C6 C5 C8 . . 120.7(2) ?
C4 C5 C8 . . 119.1(2) ?
C7 C6 C5 . . 119.8(2) ?
C7 C6 H3 . . 119.7(15) ?
C5 C6 H3 . . 120.5(15) ?
C6 C7 C2 . . 120.7(2) ?
C6 C7 H4 . . 120.1(13) ?
C2 C7 H4 . . 119.1(13) ?
N3 C8 C5 . . 178.4(3) ?
N1 C9 C10 . . 123.8(2) ?
N1 C9 H5 . . 115.9(13) ?
C10 C9 H5 . . 120.3(13) ?
C11 C10 C9 . . 117.7(2) ?
C11 C10 N2 . . 120.9(2) ?
C9 C10 N2 . . 121.3(2) ?
C12 C11 C10 . . 119.0(2) ?
C12 C11 H6 . . 123.5(12) ?
C10 C11 H6 . . 117.5(12) ?
C13 C12 C11 . . 119.8(2) ?
C13 C12 H7 . . 119.2(13) ?
C11 C12 H7 . . 121.0(13) ?
N1 C13 C12 . . 122.5(2) ?
N1 C13 H8 . . 116.5(12) ?
C12 C13 H8 . . 120.9(12) ?

loop_
_geom_bond_atom_site_label_1
_geom_bond_atom_site_label_2
_geom_bond_site_symmetry_2
_geom_bond_distance
_geom_bond_publ_flag
Co O1 . 2.0777(14) yes
Co O1 2_567 2.0777(14) ?
Co O3 . 2.1202(16) yes
Co O3 2_567 2.1202(16) ?
Co N1 . 2.1646(17) yes
Co N1 2_567 2.1646(17) ?
O1 C1 . 1.262(2) ?
O2 C1 . 1.254(3) ?
O3 H11 . 0.88(3) ?
O3 H12 . 0.81(3) ?
O4 H13 . 0.81(3) ?
O4 H14 . 0.79(4) ?
N1 C9 . 1.333(3) ?
N1 C13 . 1.344(3) ?
N2 C10 . 1.408(3) ?
N2 H9 . 0.86(3) ?
N2 H10 . 0.85(2) ?
N3 C8 . 1.133(3) ?
C1 C2 . 1.510(3) ?
C2 C3 . 1.383(3) ?
C2 C7 . 1.384(3) ?
C3 C4 . 1.374(3) ?
C3 H1 . 0.92(2) ?
C4 C5 . 1.384(3) ?
C4 H2 . 0.93(2) ?
C5 C6 . 1.380(3) ?
C5 C8 . 1.439(3) ?
C6 C7 . 1.377(3) ?
C6 H3 . 0.91(2) ?
C7 H4 . 0.92(2) ?
C9 C10 . 1.382(3) ?
C9 H5 . 0.93(2) ?
C10 C11 . 1.378(3) ?
C11 C12 . 1.369(3) ?
C11 H6 . 0.97(2) ?
C12 C13 . 1.365(3) ?
C12 H7 . 0.95(2) ?
C13 H8 . 0.97(2) ?

loop_
_geom_hbond_atom_site_label_D
_geom_hbond_atom_site_label_H
_geom_hbond_atom_site_label_A
_geom_hbond_site_symmetry_A
_geom_hbond_distance_DH
_geom_hbond_distance_HA
_geom_hbond_distance_DA
_geom_hbond_angle_DHA
_geom_hbond_publ_flag
O3 H11 O2 2_567 0.88(3) 1.81(3) 2.672(2) 165(3) yes
O3 H12 N2 1_565 0.81(3) 2.07(3) 2.871(3) 169(2) yes
O4 H13 N3 2_766 0.81(3) 2.22(4) 3.021(4) 172(3) yes
O4 H14 O2 1_645 0.79(4) 2.15(4) 2.931(3) 168(4) yes

loop_
_geom_torsion_atom_site_label_1
_geom_torsion_atom_site_label_2
_geom_torsion_atom_site_label_3
_geom_torsion_atom_site_label_4
_geom_torsion_site_symmetry_1
_geom_torsion
O3 Co O1 C1 . -171.73(18)
O3 Co O1 C1 2_567 8.27(18)
N1 Co O1 C1 . 99.23(18)
O1 Co N1 C9 . 132.37(17)
O1 Co N1 C9 2_567 -47.63(17)
O3 Co N1 C9 . 42.88(17)
O3 Co N1 C9 2_567 -137.12(17)
O1 Co N1 C13 . -35.35(18)
O1 Co N1 C13 2_567 144.65(18)
O3 Co N1 C13 . -124.85(18)
O3 Co N1 C13 2_567 55.15(18)
Co O1 C1 O2 . 4.7(3)
Co O1 C1 C2 . -176.00(13)
O2 C1 C2 C3 . -171.7(2)
O1 C1 C2 C3 . 8.9(3)
O2 C1 C2 C7 . 10.3(3)
O1 C1 C2 C7 . -169.1(2)
C7 C2 C3 C4 . 2.9(4)
C1 C2 C3 C4 . -175.1(2)
C2 C3 C4 C5 . -0.7(4)
C3 C4 C5 C6 . -1.5(4)
C3 C4 C5 C8 . 177.1(2)
C4 C5 C6 C7 . 1.4(4)
C8 C5 C6 C7 . -177.1(2)
C5 C6 C7 C2 . 0.8(4)
C3 C2 C7 C6 . -3.0(4)
C1 C2 C7 C6 . 175.0(2)
C13 N1 C9 C10 . 1.6(3)
Co N1 C9 C10 . -166.38(17)
N1 C9 C10 C11 . -0.2(4)
N1 C9 C10 N2 . -178.2(2)
C9 C10 C11 C12 . -0.9(4)
N2 C10 C11 C12 . 177.1(2)
C10 C11 C12 C13 . 0.6(4)
C9 N1 C13 C12 . -2.0(3)
Co N1 C13 C12 . 166.36(19)
C11 C12 C13 N1 . 0.9(4)
